data_7160659
loop_
_publ_author_name
'Lepeintre, Martin'
'Vi&#x161;njevac, Aleksandar'
'Jabin, Ivan'
'Colasson, Benoit'

_publ_section_title
;
 Interplay between molecular recognition and acid-base reactivity in
 tailored metal-based calix[6]arene receptors.
;
_journal_issue 35
_journal_name_full 'Organic &amp; biomolecular chemistry'
_journal_page_first 8012
_journal_page_last 8022
_journal_paper_doi 10.1039/d5ob01099c
_journal_volume 23
_journal_year 2025
_chemical_formula_moiety 'C228 H212 N24 O24 Zn4, 4(C2 H3 N), 4(Cl O4)'
_chemical_formula_sum 'C236 H224 Cl4 N28 O40 Zn4'
_chemical_formula_weight 4495.70
_space_group_crystal_system orthorhombic
_space_group_IT_number 68
_space_group_name_Hall '-C 2a 2ac'
_space_group_name_H-M_alt 'C c c a :2'
_atom_sites_solution_hydrogens geom
_audit_creation_date 2025-03-28
_audit_creation_method
;
Olex2 1.3
(compiled 2020.11.12 svn.r5f609507 for OlexSys, GUI svn.r6226)
;
_audit_update_record
;
2025-04-10 deposited with the CCDC.	2025-07-29 downloaded from the CCDC.
;
_cell_angle_alpha 90
_cell_angle_beta 90
_cell_angle_gamma 90
_cell_formula_units_Z 4
_cell_length_a 26.685(5)
_cell_length_b 39.811(8)
_cell_length_c 24.924(5)
_cell_measurement_reflns_used 123541
_cell_measurement_temperature 100.00
_cell_measurement_theta_max 20.346
_cell_measurement_theta_min 0.892
_cell_volume 26478(9)
_computing_molecular_graphics 'Olex2 1.3 (Dolomanov et al., 2009)'
_computing_publication_material 'Olex2 1.3 (Dolomanov et al., 2009)'
_computing_structure_refinement 'SHELXL 2018/3 (Sheldrick, 2015)'
_computing_structure_solution 'SHELXT 2018/2 (Sheldrick, 2018)'
_diffrn_ambient_temperature 100.00
_diffrn_measured_fraction_theta_full 0.997
_diffrn_measured_fraction_theta_max 0.997
_diffrn_measurement_device_type
;
Elettra synchrotron XRD2 beamline
;
_diffrn_radiation_type synchrotron
_diffrn_radiation_wavelength 0.61994
_diffrn_reflns_av_R_equivalents 0.1183
_diffrn_reflns_av_unetI/netI 0.0517
_diffrn_reflns_Laue_measured_fraction_full 0.997
_diffrn_reflns_Laue_measured_fraction_max 0.997
_diffrn_reflns_limit_h_max 29
_diffrn_reflns_limit_h_min -29
_diffrn_reflns_limit_k_max 44
_diffrn_reflns_limit_k_min -44
_diffrn_reflns_limit_l_max 27
_diffrn_reflns_limit_l_min -27
_diffrn_reflns_number 123541
_diffrn_reflns_point_group_measured_fraction_full 0.997
_diffrn_reflns_point_group_measured_fraction_max 0.997
_diffrn_reflns_theta_full 20.346
_diffrn_reflns_theta_max 20.346
_diffrn_reflns_theta_min 0.892
_diffrn_source synchrotron
_exptl_absorpt_coefficient_mu 0.325
_exptl_crystal_colour colourless
_exptl_crystal_density_diffrn 1.128
_exptl_crystal_description prism
_exptl_crystal_F_000 9375
_exptl_crystal_size_max 0.1
_exptl_crystal_size_mid 0.05
_exptl_crystal_size_min 0.02
_refine_diff_density_max 1.248
_refine_diff_density_min -0.487
_refine_diff_density_rms 0.103
_refine_ls_extinction_method none
_refine_ls_goodness_of_fit_ref 1.452
_refine_ls_hydrogen_treatment constr
_refine_ls_matrix_type full
_refine_ls_number_parameters 556
_refine_ls_number_reflns 9757
_refine_ls_number_restraints 582
_refine_ls_restrained_S_all 1.495
_refine_ls_R_factor_all 0.1194
_refine_ls_R_factor_gt 0.1025
_refine_ls_shift/su_max 0.001
_refine_ls_shift/su_mean 0.000
_refine_ls_structure_factor_coef Fsqd
_refine_ls_weighting_details 'w=1/[\s^2^(Fo^2^)+(0.2000P)^2^] where P=(Fo^2^+2Fc^2^)/3'
_refine_ls_weighting_scheme calc
_refine_ls_wR_factor_gt 0.3304
_refine_ls_wR_factor_ref 0.3577
_reflns_Friedel_coverage 0.000
_reflns_number_gt 7141
_reflns_number_total 9757
_reflns_threshold_expression 'I > 2\s(I)'
_cod_data_source_file d5ob01099c2.cif
_cod_data_source_block final_a
_cod_depositor_comments 'Adding full bibliography for 7160658--7160660.cif.'
_cod_original_sg_symbol_Hall '-C 2b 2bc'
_cod_original_sg_symbol_H-M 'C c c e'
_cod_database_code 7160659
_shelx_shelxl_version_number 2018/3
_shelx_space_group_comment
;
The symmetry employed for this shelxl refinement is uniquely defined
by the following loop, which should always be used as a source of
symmetry information in preference to the above space-group names.
They are only intended as comments.
;
_shelx_estimated_absorpt_t_max 0.994
_shelx_estimated_absorpt_t_min 0.968
_olex2_refinement_description
;
1. Fixed Uiso
 At 1.2 times of:
  All C(H) groups, All C(H,H) groups, All C(H,H,H,H) groups
 At 1.5 times of:
  All C(H,H,H) groups, All O(H) groups
2. Uiso/Uaniso restraints and constraints
All non-hydrogen atoms have similar U: within 2A with sigma of 0.01 and sigma
for terminal atoms of 0.02 within 2A
3. Others
 Fixed Sof: C4(0.5) H4(0.5) H12(0.5) H11c(0.5) H11d(0.5) H11a(0.5) H11b(0.5)
 C16(0.5) H16(0.5) C13(0.5) H13(0.5) C10(0.5) H10(0.5) C7(0.5) H7(0.5) C14(0.5)
 H14(0.5) C8(0.5) H8(0.5) C15(0.5)
4.a Free rotating group:
 Zn01(O004,O005,O006,O007,N008,O009,N00C,N00D,O00N,N00A,C00F,C00I,C00J,C00O,
 C00Q,C00R,C00T,C00E,C00G,C00H,C00K,C00P,C00S,C00U,C00V,N00X,C00Y,C00Z,C010,
 C011,C012,C013,C014,C016,C017,C018,C019,C01A,C01B,C01C,C01E,C01G,C01I,C01J,
 C01K,C01M,N01N,C01O,C01P,C01Q,C01T,C01U,C01V,C01W,C01Y,C01Z,C021,Cl00,O00B,
 O00L,O00M,O00W,C01L,C01R)
4.b Ternary CH refined with riding coordinates:
 C4(H4), C12(H12)
4.c Secondary CH2 refined with riding coordinates:
 C1(H1a,H1b), C11(H11c,H11d), C11(H11a,H11b), C00O(H00a,H00b), C00R(H1,H2),
 C00T(H3,H4), C018(H01a,H01b), C01B(H5,H6), C01O(H10,H11)
4.d Aromatic/amide H refined with riding coordinates:
 C(H), C5(H5), C16(H16), C2(H2), C13(H13), C10(H10), C7(H7), C14(H14), C8(H8),
 C00F(H00F), C00Q(H00Q), C00U(H00U), C00Y(H00Y), C010(H010), C013(H013),
 C014(H014), C016(H016), C019(H019), C01C(H01C), C01E(H01E), C01M(H01M),
 C01P(H01P), C01Q(H01Q), C01T(H01T), C01U(H01U), C01V(H01V), C01Y(H01Y),
 C01Z(H01Z)
4.e Idealised Me refined as rotating group:
 C6(H6a,H6b,H6c), C3(H3a,H3b,H3c), C01J(H7,H8,H9), C01L(H12,H13,H14)
4.f Idealised tetrahedral OH refined as rotating group:
 O006(H006), O00N(H00N)
;
_smtbx_masks_void_probe_radius 1.2
_smtbx_masks_void_truncation_radius 1.2
_olex2_submission_special_instructions 'No special instructions were received'

loop_
_space_group_symop_operation_xyz
'x, y, z'
'-x, -y+1/2, z'
'x, -y+1/2, -z+1/2'
'-x, y, -z+1/2'
'x+1/2, y+1/2, z'
'-x+1/2, -y+1, z'
'x+1/2, -y+1, -z+1/2'
'-x+1/2, y+1/2, -z+1/2'
'-x, -y, -z'
'x, y-1/2, -z'
'-x, y-1/2, z-1/2'
'x, -y, z-1/2'
'-x+1/2, -y+1/2, -z'
'x+1/2, y, -z'
'-x+1/2, y, z-1/2'
'x+1/2, -y+1/2, z-1/2'

loop_
_atom_site_label
_atom_site_type_symbol
_atom_site_fract_x
_atom_site_fract_y
_atom_site_fract_z
_atom_site_U_iso_or_equiv
_atom_site_adp_type
_atom_site_occupancy
_atom_site_site_symmetry_order
_atom_site_calc_flag
_atom_site_refinement_flags_posn
_atom_site_refinement_flags_adp
_atom_site_refinement_flags_occupancy
_atom_site_disorder_assembly
_atom_site_disorder_group
C C 0.1906(5) 0.2036(3) 0.2171(3) 0.131(3) Uani 1 1 d . U . . .
H H 0.172092 0.221824 0.231724 0.157 Uiso 1 1 calc R U . . .
C5 C 0.2405(4) 0.2079(2) 0.2059(3) 0.118(2) Uani 1 1 d . U . . .
H5 H 0.256364 0.228622 0.213899 0.142 Uiso 1 1 calc R U . . .
C6 C 0.0913(4) 0.0693(3) 0.1987(3) 0.144(3) Uani 1 1 d . U . . .
H6A H 0.122764 0.070950 0.218791 0.216 Uiso 1 1 calc R U . . .
H6B H 0.071040 0.050898 0.213308 0.216 Uiso 1 1 calc R U . . .
H6C H 0.072731 0.090447 0.201960 0.216 Uiso 1 1 calc R U . . .
N7 N 0.3391(4) 0.2160(3) 0.3100(4) 0.167(3) Uani 1 1 d . U . . .
C1 C 0.1310(4) 0.1807(3) 0.4228(3) 0.141(3) Uani 1 1 d . U . . .
H1A H 0.134396 0.155996 0.421102 0.169 Uiso 1 1 calc R U . . .
H1B H 0.109261 0.186416 0.453653 0.169 Uiso 1 1 calc R U . . .
C4 C 0.0883(7) 0.1749(5) 0.2776(6) 0.110(3) Uani 0.5 1 d . U P A 2
H4 H 0.075998 0.151680 0.285049 0.132 Uiso 0.5 1 calc R U P A 2
C12 C 0.1077(4) 0.1937(3) 0.3713(3) 0.128(2) Uani 1 1 d . U . . .
H12 H 0.121001 0.217133 0.369356 0.154 Uiso 0.5 1 calc R U P B 2
C11 C 0.1131(4) 0.1705(3) 0.2209(3) 0.135(2) Uani 1 1 d . U . . .
H11C H 0.104690 0.147446 0.209208 0.162 Uiso 0.5 1 calc R U P A 2
H11D H 0.094722 0.185863 0.196588 0.162 Uiso 0.5 1 calc R U P A 2
H11A H 0.105907 0.147294 0.232806 0.162 Uiso 0.5 1 calc R U P A 1
H11B H 0.091706 0.176043 0.189667 0.162 Uiso 0.5 1 calc R U P A 1
C16 C 0.0817(6) 0.2280(4) 0.3652(6) 0.105(3) Uani 0.5 1 d . U P A 1
H16 H 0.076909 0.241213 0.396552 0.126 Uiso 0.5 1 calc R U P A 1
C2 C 0.1812(3) 0.0546(2) 0.5530(4) 0.132(3) Uani 1 1 d . U . . .
H2 H 0.158072 0.041666 0.573260 0.159 Uiso 1 1 calc R U . . .
C3 C 0.1171(4) 0.0848(3) 0.4976(5) 0.193(5) Uani 1 1 d . U . . .
H3A H 0.095748 0.071085 0.520941 0.289 Uiso 1 1 calc R U . . .
H3B H 0.110128 0.079367 0.460026 0.289 Uiso 1 1 calc R U . . .
H3C H 0.110225 0.108633 0.504043 0.289 Uiso 1 1 calc R U . . .
C13 C 0.0650(5) 0.2408(4) 0.3171(5) 0.096(3) Uani 0.5 1 d . U P A 1
H13 H 0.044182 0.260193 0.316267 0.115 Uiso 0.5 1 calc R U P A 1
C10 C 0.0787(5) 0.2255(4) 0.2715(5) 0.092(3) Uani 0.5 1 d . U P A 1
H10 H 0.068625 0.235160 0.238378 0.111 Uiso 0.5 1 calc R U P A 1
C7 C 0.0427(6) 0.1937(4) 0.2789(5) 0.096(3) Uani 0.5 1 d . U P A 2
H7 H 0.023959 0.197716 0.247099 0.116 Uiso 0.5 1 calc R U P A 2
C14 C 0.0521(6) 0.1992(4) 0.3713(6) 0.111(3) Uani 0.5 1 d . U P A 2
H14 H 0.034636 0.197792 0.404441 0.133 Uiso 0.5 1 calc R U P A 2
C8 C 0.0267(6) 0.2059(4) 0.3285(5) 0.099(3) Uani 0.5 1 d . U P A 2
H8 H -0.002850 0.219078 0.330764 0.119 Uiso 0.5 1 calc R U P A 2
C15 C 0.1052(7) 0.1979(5) 0.2704(6) 0.106(3) Uani 0.5 1 d . U P A 1
Zn01_A:1 Zn 0.32326(2) 0.08276(2) 0.50044(2) 0.0688(3) Uani 1 1 d G U . . .
O004_A:1 O 0.41182(2) 0.07914(2) 0.36534(2) 0.0679(9) Uani 1 1 d G U . . .
O005_A:1 O 0.33463(3) 0.12593(2) 0.47141(2) 0.0729(10) Uani 1 1 d G U . . .
O006_A:1 O 0.32388(3) 0.10126(2) 0.24274(2) 0.0741(10) Uani 1 1 d G U . . .
H006_A:1 H 0.292995 0.104280 0.238373 0.111 Uiso 1 1 calc R U . . .
O007_A:1 O 0.17143(4) 0.11908(3) 0.17227(3) 0.0835(11) Uani 1 1 d G U . . .
N008_A:1 N 0.32988(3) 0.04507(2) 0.44745(2) 0.0717(12) Uani 1 1 d G U . . .
O009_A:1 O 0.19567(3) 0.15078(2) 0.49214(3) 0.1100(16) Uani 1 1 d G U . . .
N00C_A:1 N 0.25133(2) 0.07657(2) 0.52416(2) 0.0891(15) Uani 1 1 d G U . . .
N00D_A:1 N 0.13602(5) 0.06948(4) 0.06243(3) 0.0819(13) Uani 1 1 d G U . . .
O00N_A:1 O 0.15534(3) 0.15442(3) 0.32541(3) 0.1238(18) Uani 1 1 d G U . . .
H00N_A:1 H 0.150959 0.141115 0.299676 0.186 Uiso 1 1 calc R U . . .
N00A_A:1 N 0.33864(3) 0.01764(2) 0.37144(2) 0.0740(12) Uani 1 1 d G U . . .
C00F_A:1 C 0.36029(2) 0.07896(2) 0.36900(2) 0.0599(12) Uani 1 1 d G U . . .
H00F_A:1 H 0.338663 0.096340 0.356907 0.072 Uiso 1 1 calc R U . . .
C00I_A:1 C 0.32791(4) 0.12359(3) 0.15312(2) 0.0703(13) Uani 1 1 d G U . . .
C00J_A:1 C 0.24538(4) 0.15162(2) 0.17175(2) 0.0720(13) Uani 1 1 d G U . . .
C00O_A:1 C 0.27032(4) 0.12217(3) 0.14629(2) 0.0763(14) Uani 1 1 d G U . . .
H00A_A:1 H 0.262001 0.121676 0.107586 0.092 Uiso 1 1 calc R U . . .
H00B_A:1 H 0.257415 0.101250 0.162721 0.092 Uiso 1 1 calc R U . . .
C00Q_A:1 C 0.44570(3) 0.15506(3) 0.28984(3) 0.0784(14) Uani 1 1 d G U . . .
H00Q_A:1 H 0.446282 0.163049 0.253924 0.094 Uiso 1 1 calc R U . . .
C00R_A:1 C 0.42650(3) 0.09574(3) 0.25336(2) 0.0695(13) Uani 1 1 d G U . . .
H1_A:1 H 0.459764 0.086834 0.243020 0.083 Uiso 1 1 calc R U . . .
H2_A:1 H 0.406127 0.076668 0.266548 0.083 Uiso 1 1 calc R U . . .
C00T_A:1 C 0.44011(2) 0.12234(2) 0.45316(3) 0.0789(15) Uani 1 1 d G U . . .
H3_A:1 H 0.421850 0.100755 0.455801 0.095 Uiso 1 1 calc R U . . .
H4_A:1 H 0.474972 0.118548 0.465313 0.095 Uiso 1 1 calc R U . . .
C00E_A:1 C 0.34919(3) 0.11289(3) 0.19892(2) 0.0669(12) Uani 1 1 d G U . . .
C00G_A:1 C 0.34395(3) 0.04698(2) 0.39509(2) 0.0658(12) Uani 1 1 d G U . . .
C00H_A:1 C 0.43320(3) 0.12069(3) 0.29837(2) 0.0682(13) Uani 1 1 d G U . . .
C00K_A:1 C 0.42851(2) 0.11231(2) 0.35336(2) 0.0647(12) Uani 1 1 d G U . . .
C00P_A:1 C 0.40206(3) 0.11010(3) 0.20533(2) 0.0714(13) Uani 1 1 d G U . . .
C00S_A:1 C 0.44040(3) 0.13409(3) 0.39522(3) 0.0690(13) Uani 1 1 d G U . . .
C00U_A:1 C 0.45664(4) 0.17677(3) 0.32882(3) 0.0814(15) Uani 1 1 d G U . . .
H00U_A:1 H 0.466570 0.199072 0.320399 0.098 Uiso 1 1 calc R U . . .
C00V_A:1 C 0.41592(3) 0.14744(2) 0.48823(3) 0.0843(16) Uani 1 1 d G U . . .
N00X_A:1 N 0.10171(4) 0.06301(4) 0.14457(3) 0.1074(17) Uani 1 1 d G U . . .
C00Y_A:1 C 0.35876(4) 0.13485(3) 0.11101(2) 0.0856(16) Uani 1 1 d G U . . .
H00Y_A:1 H 0.344347 0.143042 0.078706 0.103 Uiso 1 1 calc R U . . .
C00Z_A:1 C 0.19452(4) 0.14850(3) 0.18258(3) 0.0835(15) Uani 1 1 d G U . . .
C010_A:1 C 0.45330(3) 0.16623(3) 0.38269(3) 0.0773(15) Uani 1 1 d G U . . .
H010_A:1 H 0.460150 0.181779 0.410653 0.093 Uiso 1 1 calc R U . . .
C011_A:1 C 0.21009(2) 0.09036(2) 0.49978(2) 0.103(2) Uani 1 1 d G U . . .
C012_A:1 C 0.36562(3) 0.14847(2) 0.49449(2) 0.0763(15) Uani 1 1 d G U . . .
C013_A:1 C 0.26834(5) 0.18140(2) 0.18257(3) 0.0931(18) Uani 1 1 d G U . . .
H013_A:1 H 0.302838 0.184399 0.174478 0.112 Uiso 1 1 calc R U . . .
C014_A:1 C 0.31709(3) 0.01262(2) 0.45524(2) 0.0803(15) Uani 1 1 d G U . . .
H014_A:1 H 0.304680 0.003631 0.487951 0.096 Uiso 1 1 calc R U . . .
C016_A:1 C 0.43108(4) 0.12050(4) 0.16101(2) 0.0837(16) Uani 1 1 d G U . . .
H016_A:1 H 0.466496 0.118165 0.161886 0.100 Uiso 1 1 calc R U . . .
C017_A:1 C 0.12997(4) 0.08338(4) 0.11155(3) 0.0849(16) Uani 1 1 d G U . . .
C018_A:1 C 0.14618(4) 0.11809(3) 0.12238(3) 0.0836(16) Uani 1 1 d G U . . .
H01A_A:1 H 0.168826 0.125874 0.093488 0.100 Uiso 1 1 calc R U . . .
H01B_A:1 H 0.116684 0.133159 0.123380 0.100 Uiso 1 1 calc R U . . .
C019_A:1 C 0.32459(4) -0.00548(2) 0.40915(3) 0.0828(16) Uani 1 1 d G U . . .
H019_A:1 H 0.320837 -0.029021 0.404414 0.099 Uiso 1 1 calc R U . . .
C01A_A:1 C 0.34062(4) 0.17558(2) 0.52409(3) 0.0928(16) Uani 1 1 d G U . . .
C01B_A:1 C 0.28644(4) 0.17689(2) 0.53107(3) 0.0920(17) Uani 1 1 d G U . . .
H5_A:1 H 0.278803 0.189978 0.563843 0.110 Uiso 1 1 calc R U . . .
H6_A:1 H 0.273798 0.153776 0.536650 0.110 Uiso 1 1 calc R U . . .
C01C_A:1 C 0.40831(4) 0.13392(4) 0.11686(2) 0.0933(18) Uani 1 1 d G U . . .
H01C_A:1 H 0.428701 0.142972 0.089168 0.112 Uiso 1 1 calc R U . . .
C01E_A:1 C 0.37623(5) 0.19708(2) 0.55184(3) 0.109(2) Uani 1 1 d G U . . .
H01E_A:1 H 0.363502 0.213555 0.575819 0.131 Uiso 1 1 calc R U . . .
C01G_A:1 C 0.25895(4) 0.19229(2) 0.48456(3) 0.0990(18) Uani 1 1 d G U . . .
C01I_A:1 C 0.16824(4) 0.17534(3) 0.20827(3) 0.116(2) Uani 1 1 d G U . . .
C01J_A:1 C 0.35208(4) 0.00974(2) 0.31500(3) 0.095(2) Uani 1 1 d G U . . .
H7_A:1 H 0.331357 0.023218 0.290698 0.143 Uiso 1 1 calc R U . . .
H8_A:1 H 0.346214 -0.014172 0.308104 0.143 Uiso 1 1 calc R U . . .
H9_A:1 H 0.387517 0.014968 0.308965 0.143 Uiso 1 1 calc R U . . .
C01K_A:1 C 0.21747(4) 0.17904(2) 0.47132(3) 0.105(2) Uani 1 1 d G U . . .
C01M_A:1 C 0.23038(3) 0.05422(2) 0.56004(2) 0.108(2) Uani 1 1 d G U . . .
H01M_A:1 H 0.248108 0.040912 0.585342 0.129 Uiso 1 1 calc R U . . .
N01N_A:1 N 0.16705(2) 0.07812(3) 0.50883(3) 0.134(2) Uani 1 1 d G U . . .
C01O_A:1 C 0.21640(2) 0.12172(2) 0.46107(2) 0.110(2) Uani 1 1 d G U . . .
H10_A:1 H 0.252136 0.125449 0.452229 0.131 Uiso 1 1 calc R U . . .
H11_A:1 H 0.197450 0.118347 0.427344 0.131 Uiso 1 1 calc R U . . .
C01P_A:1 C 0.11014(5) 0.03680(4) 0.06467(4) 0.1033(19) Uani 1 1 d G U . . .
H01P_A:1 H 0.106813 0.021333 0.035863 0.124 Uiso 1 1 calc R U . . .
C01Q_A:1 C 0.27736(5) 0.22135(2) 0.45888(3) 0.109(2) Uani 1 1 d G U . . .
H01Q_A:1 H 0.308225 0.230858 0.470294 0.130 Uiso 1 1 calc R U . . .
C01T_A:1 C 0.20884(5) 0.22607(2) 0.40874(4) 0.122(3) Uani 1 1 d G U . . .
H01T_A:1 H 0.190104 0.239205 0.384028 0.147 Uiso 1 1 calc R U . . .
C01U_A:1 C 0.42431(5) 0.19503(2) 0.54570(3) 0.117(2) Uani 1 1 d G U . . .
H01U_A:1 H 0.444389 0.211840 0.562125 0.141 Uiso 1 1 calc R U . . .
C01V_A:1 C 0.44709(4) 0.17165(2) 0.51872(3) 0.104(2) Uani 1 1 d G U . . .
H01V_A:1 H 0.482612 0.170117 0.518521 0.125 Uiso 1 1 calc R U . . .
C01W_A:1 C 0.18474(4) 0.19746(2) 0.43048(3) 0.126(2) Uani 1 1 d G U . . .
C01Y_A:1 C 0.09158(5) 0.03258(4) 0.11598(4) 0.115(2) Uani 1 1 d G U . . .
H01Y_A:1 H 0.075228 0.013190 0.129664 0.138 Uiso 1 1 calc R U . . .
C01Z_A:1 C 0.25209(5) 0.23566(2) 0.41885(4) 0.125(3) Uani 1 1 d G U . . .
H01Z_A:1 H 0.267036 0.253052 0.398222 0.150 Uiso 1 1 calc R U . . .
C021_A:1 C 0.12315(4) 0.17999(3) 0.32137(4) 0.122(2) Uani 1 1 d G U . . .
Cl00_A:1 Cl 0.21675(2) 0.07767(2) 0.31401(2) 0.0849(5) Uani 1 1 d G U . . .
O00B_A:1 O 0.22259(3) 0.10505(2) 0.27883(2) 0.0955(13) Uani 1 1 d G U . . .
O00L_A:1 O 0.24691(2) 0.08289(2) 0.36043(2) 0.1243(19) Uani 1 1 d G U . . .
O00M_A:1 O 0.16491(2) 0.07419(2) 0.32519(3) 0.1225(19) Uani 1 1 d G U . . .
O00W_A:1 O 0.23497(3) 0.04778(2) 0.28684(2) 0.1307(19) Uani 1 1 d G U . . .
C01L_A:1 C 0.29568(3) 0.16310(2) 0.34513(2) 0.096(2) Uani 1 1 d G U . . .
H12_A:1 H 0.301812 0.143674 0.321896 0.143 Uiso 1 1 calc R U . . .
H13_A:1 H 0.259589 0.167496 0.347019 0.143 Uiso 1 1 calc R U . . .
H14_A:1 H 0.308514 0.158413 0.381200 0.143 Uiso 1 1 calc R U . . .
C01R_A:1 C 0.32110(4) 0.19238(2) 0.32327(3) 0.114(2) Uani 1 1 d G U . . .

loop_
_atom_site_aniso_label
_atom_site_aniso_U_11
_atom_site_aniso_U_22
_atom_site_aniso_U_33
_atom_site_aniso_U_23
_atom_site_aniso_U_13
_atom_site_aniso_U_12
C 0.192(7) 0.117(5) 0.083(4) -0.037(4) -0.024(5) 0.042(5)
C5 0.194(6) 0.091(4) 0.069(4) -0.026(3) -0.036(4) 0.026(5)
C6 0.171(8) 0.188(8) 0.073(5) -0.026(5) 0.048(5) -0.058(7)
N7 0.143(7) 0.172(8) 0.186(8) 0.049(7) -0.024(6) -0.030(6)
C1 0.142(5) 0.195(6) 0.085(4) -0.005(5) 0.010(4) 0.054(5)
C4 0.113(6) 0.140(6) 0.078(5) -0.019(5) 0.010(5) 0.036(5)
C12 0.128(5) 0.174(5) 0.083(4) -0.013(4) 0.004(3) 0.056(4)
C11 0.135(5) 0.176(5) 0.095(4) -0.030(4) 0.006(4) 0.044(5)
C16 0.107(6) 0.129(6) 0.078(5) -0.020(5) 0.002(5) 0.033(5)
C2 0.114(5) 0.131(5) 0.152(6) -0.075(4) 0.045(5) -0.043(4)
C3 0.087(6) 0.249(12) 0.243(12) -0.126(9) -0.007(7) -0.013(7)
C13 0.094(6) 0.114(6) 0.079(5) -0.021(5) -0.011(5) 0.027(5)
C10 0.095(6) 0.113(6) 0.069(5) -0.009(5) -0.016(5) 0.028(5)
C7 0.105(5) 0.118(5) 0.065(4) -0.007(5) 0.008(4) 0.030(5)
C14 0.117(6) 0.140(6) 0.076(5) -0.008(5) 0.018(5) 0.043(5)
C8 0.104(5) 0.120(6) 0.073(5) -0.013(5) 0.005(4) 0.033(5)
C15 0.110(5) 0.135(5) 0.073(4) -0.019(5) -0.002(4) 0.030(5)
Zn01_A:1 0.0905(6) 0.0761(5) 0.0398(4) -0.0029(2) 0.0001(3) -0.0065(3)
O004_A:1 0.079(2) 0.075(2) 0.0496(19) 0.0059(16) -0.0022(16) -0.0085(17)
O005_A:1 0.110(3) 0.074(2) 0.0351(16) -0.0031(15) 0.0007(16) -0.0066(19)
O006_A:1 0.081(3) 0.092(3) 0.049(2) 0.0069(18) 0.0026(17) -0.004(2)
O007_A:1 0.088(3) 0.126(3) 0.0368(17) -0.0081(19) -0.0008(16) -0.005(2)
N008_A:1 0.099(3) 0.071(3) 0.046(2) -0.0013(19) 0.000(2) -0.005(2)
O009_A:1 0.120(4) 0.155(4) 0.055(2) -0.025(2) 0.013(2) 0.026(3)
N00C_A:1 0.098(4) 0.102(3) 0.067(3) -0.036(3) 0.011(3) -0.021(3)
N00D_A:1 0.097(3) 0.103(3) 0.046(2) -0.002(2) 0.003(2) 0.003(3)
O00N_A:1 0.132(4) 0.106(4) 0.134(5) 0.007(3) 0.034(4) 0.025(3)
N00A_A:1 0.101(3) 0.072(2) 0.048(2) -0.005(2) 0.004(2) -0.008(2)
C00F_A:1 0.071(3) 0.068(3) 0.041(2) 0.005(2) 0.003(2) 0.000(2)
C00I_A:1 0.079(3) 0.085(3) 0.047(2) -0.005(2) -0.008(2) -0.003(3)
C00J_A:1 0.102(4) 0.076(3) 0.038(2) -0.011(2) -0.018(2) 0.005(3)
C00O_A:1 0.094(4) 0.081(3) 0.054(3) -0.008(2) -0.011(3) 0.004(3)
C00Q_A:1 0.091(4) 0.089(3) 0.055(3) 0.015(3) -0.001(3) -0.003(3)
C00R_A:1 0.072(3) 0.088(3) 0.049(3) -0.003(2) -0.001(2) 0.006(2)
C00T_A:1 0.095(4) 0.088(4) 0.053(3) 0.001(3) -0.017(3) -0.012(3)
C00E_A:1 0.083(3) 0.075(3) 0.043(2) 0.000(2) 0.007(2) -0.012(3)
C00G_A:1 0.086(3) 0.069(3) 0.042(2) -0.003(2) 0.002(2) 0.003(2)
C00H_A:1 0.076(3) 0.081(3) 0.048(2) 0.007(2) -0.001(2) 0.006(2)
C00K_A:1 0.072(3) 0.077(3) 0.044(2) 0.004(2) -0.005(2) 0.002(2)
C00P_A:1 0.083(3) 0.090(3) 0.041(2) 0.003(2) 0.003(2) -0.005(3)
C00S_A:1 0.076(3) 0.078(3) 0.053(2) 0.001(2) -0.008(2) -0.004(2)
C00U_A:1 0.098(4) 0.082(3) 0.064(3) 0.007(3) -0.002(3) -0.015(3)
C00V_A:1 0.118(4) 0.090(3) 0.045(2) -0.002(3) -0.010(3) -0.016(3)
N00X_A:1 0.121(4) 0.133(4) 0.069(3) -0.007(3) 0.018(3) -0.020(3)
C00Y_A:1 0.090(4) 0.115(4) 0.052(3) 0.012(3) -0.014(3) -0.016(3)
C00Z_A:1 0.111(4) 0.103(4) 0.036(2) -0.017(2) -0.006(3) 0.003(3)
C010_A:1 0.093(4) 0.083(3) 0.056(3) -0.003(2) -0.011(3) -0.008(3)
C011_A:1 0.092(4) 0.127(4) 0.090(4) -0.060(3) 0.007(3) -0.007(4)
C012_A:1 0.122(4) 0.073(3) 0.034(2) -0.004(2) 0.001(2) -0.016(3)
C013_A:1 0.148(5) 0.082(3) 0.050(3) -0.004(3) -0.020(3) 0.008(3)
C014_A:1 0.109(4) 0.073(3) 0.059(3) 0.009(3) 0.006(3) -0.014(3)
C016_A:1 0.078(3) 0.122(4) 0.050(3) 0.002(3) 0.001(2) -0.013(3)
C017_A:1 0.090(4) 0.117(4) 0.049(3) -0.012(3) 0.005(3) -0.008(3)
C018_A:1 0.091(4) 0.120(4) 0.040(2) -0.008(3) 0.005(2) 0.003(3)
C019_A:1 0.113(4) 0.073(3) 0.062(3) -0.002(3) 0.002(3) -0.009(3)
C01A_A:1 0.144(4) 0.082(3) 0.052(3) -0.005(3) -0.002(3) -0.002(3)
C01B_A:1 0.141(5) 0.091(4) 0.043(3) -0.010(3) 0.004(3) 0.010(4)
C01C_A:1 0.095(4) 0.135(5) 0.050(3) 0.011(3) 0.007(3) -0.030(4)
C01E_A:1 0.168(6) 0.099(4) 0.061(3) -0.022(3) 0.001(4) -0.019(4)
C01G_A:1 0.142(5) 0.108(4) 0.047(3) -0.007(3) 0.019(3) 0.026(4)
C01I_A:1 0.138(5) 0.145(5) 0.065(3) -0.034(4) -0.010(3) 0.042(4)
C01J_A:1 0.148(6) 0.088(4) 0.050(3) -0.016(3) 0.003(3) -0.012(4)
C01K_A:1 0.140(5) 0.133(5) 0.043(3) 0.001(3) 0.026(3) 0.039(4)
C01M_A:1 0.120(5) 0.098(4) 0.105(4) -0.034(4) 0.032(4) -0.034(4)
N01N_A:1 0.106(4) 0.145(5) 0.150(5) -0.074(4) 0.022(4) -0.022(4)
C01O_A:1 0.118(5) 0.150(5) 0.061(3) -0.041(3) -0.005(3) 0.015(4)
C01P_A:1 0.116(5) 0.118(4) 0.076(4) 0.000(3) 0.009(3) -0.012(4)
C01Q_A:1 0.168(6) 0.103(4) 0.056(3) 0.000(3) 0.016(3) 0.039(4)
C01T_A:1 0.163(6) 0.141(5) 0.064(3) 0.017(4) 0.042(4) 0.062(5)
C01U_A:1 0.160(6) 0.115(5) 0.077(4) -0.016(4) -0.007(4) -0.035(5)
C01V_A:1 0.149(5) 0.107(4) 0.056(3) -0.014(3) -0.008(4) -0.031(4)
C01W_A:1 0.146(5) 0.165(5) 0.069(4) -0.013(4) 0.021(4) 0.049(5)
C01Y_A:1 0.133(5) 0.138(5) 0.074(4) -0.006(4) 0.020(4) -0.022(4)
C01Z_A:1 0.171(6) 0.127(5) 0.078(4) 0.005(4) 0.028(4) 0.047(5)
C021_A:1 0.118(4) 0.155(5) 0.093(4) -0.015(4) 0.011(4) 0.054(4)
Cl00_A:1 0.0958(12) 0.0794(10) 0.0796(10) 0.0140(7) 0.0047(8) -0.0037(8)
O00B_A:1 0.113(4) 0.095(3) 0.079(3) 0.027(2) 0.014(2) 0.001(2)
O00L_A:1 0.121(4) 0.197(5) 0.055(2) 0.018(3) -0.007(3) 0.026(4)
O00M_A:1 0.093(4) 0.104(3) 0.171(5) 0.041(3) 0.027(3) 0.001(3)
O00W_A:1 0.139(5) 0.079(3) 0.174(5) -0.028(3) 0.024(4) -0.006(3)
C01L_A:1 0.124(6) 0.089(4) 0.074(4) -0.007(3) -0.004(4) 0.027(4)
C01R_A:1 0.111(6) 0.120(6) 0.109(6) 0.029(5) -0.014(4) -0.010(5)

loop_
_atom_type_symbol
_atom_type_description
_atom_type_scat_dispersion_real
_atom_type_scat_dispersion_imag
_atom_type_scat_source
C C 0.0020 0.0010 'International Tables Vol C Tables 4.2.6.8 and 6.1.1.4'
H H 0.0000 0.0000 'International Tables Vol C Tables 4.2.6.8 and 6.1.1.4'
Cl Cl 0.1198 0.1215 'International Tables Vol C Tables 4.2.6.8 and 6.1.1.4'
N N 0.0040 0.0020 'International Tables Vol C Tables 4.2.6.8 and 6.1.1.4'
O O 0.0080 0.0050 'International Tables Vol C Tables 4.2.6.8 and 6.1.1.4'
Zn Zn 0.3280 1.1285 'International Tables Vol C Tables 4.2.6.8 and 6.1.1.4'

loop_
_geom_angle_atom_site_label_1
_geom_angle_atom_site_label_2
_geom_angle_atom_site_label_3
_geom_angle
_geom_angle_site_symmetry_1
_geom_angle_site_symmetry_3
_geom_angle_publ_flag
C5 C H 119.3 . . ?
C01I_A:1 C H 119.3 . . ?
C01I_A:1 C C5 121.4(8) . . ?
C C5 H5 119.9 . . ?
C C5 C013_A:1 120.2(8) . . ?
C013_A:1 C5 H5 119.9 . . ?
H6A C6 H6B 109.5 . . ?
H6A C6 H6C 109.5 . . ?
H6B C6 H6C 109.5 . . ?
N00X_A:1 C6 H6A 109.5 . . ?
N00X_A:1 C6 H6B 109.5 . . ?
N00X_A:1 C6 H6C 109.5 . . ?
H1A C1 H1B 108.3 . . ?
C12 C1 H1A 109.8 . . ?
C12 C1 H1B 109.8 . . ?
C12 C1 C01W_A:1 109.2(8) . . ?
C01W_A:1 C1 H1A 109.8 . . ?
C01W_A:1 C1 H1B 109.8 . . ?
C11 C4 H4 101.6 . . ?
C7 C4 H4 101.6 . . ?
C7 C4 C11 115.9(13) . . ?
C7 C4 C021_A:1 117.4(12) . . ?
C021_A:1 C4 H4 101.6 . . ?
C021_A:1 C4 C11 115.0(12) . . ?
C1 C12 H12 102.3 . . ?
C1 C12 C16 124.8(9) . . ?
C14 C12 C1 117.1(9) . . ?
C14 C12 H12 102.3 . . ?
C021_A:1 C12 C1 119.5(7) . . ?
C021_A:1 C12 H12 102.3 . . ?
C021_A:1 C12 C16 112.6(8) . . ?
C021_A:1 C12 C14 110.1(8) . . ?
C4 C11 H11C 105.9 . . ?
C4 C11 H11D 105.9 . . ?
H11C C11 H11D 106.3 . . ?
H11A C11 H11B 109.3 . . ?
C15 C11 H11A 111.5 . . ?
C15 C11 H11B 111.5 . . ?
C01I_A:1 C11 C4 125.5(10) . . ?
C01I_A:1 C11 H11C 105.9 . . ?
C01I_A:1 C11 H11D 105.9 . . ?
C01I_A:1 C11 H11A 111.5 . . ?
C01I_A:1 C11 H11B 111.5 . . ?
C01I_A:1 C11 C15 101.2(9) . . ?
C12 C16 H16 117.9 . . ?
C13 C16 C12 124.1(12) . . ?
C13 C16 H16 117.9 . . ?
C01M_A:1 C2 H2 124.6 . . ?
C01M_A:1 C2 N01N_A:1 110.9(6) . . ?
N01N_A:1 C2 H2 124.6 . . ?
H3A C3 H3B 109.5 . . ?
H3A C3 H3C 109.5 . . ?
H3B C3 H3C 109.5 . . ?
N01N_A:1 C3 H3A 109.5 . . ?
N01N_A:1 C3 H3B 109.5 . . ?
N01N_A:1 C3 H3C 109.5 . . ?
C16 C13 H13 120.6 . . ?
C10 C13 C16 118.7(13) . . ?
C10 C13 H13 120.6 . . ?
C13 C10 H10 118.4 . . ?
C15 C10 C13 123.2(14) . . ?
C15 C10 H10 118.4 . . ?
C4 C7 H7 121.3 . . ?
C8 C7 C4 117.4(13) . . ?
C8 C7 H7 121.3 . . ?
C12 C14 H14 118.4 . . ?
C8 C14 C12 123.3(13) . . ?
C8 C14 H14 118.4 . . ?
C7 C8 H8 119.9 . . ?
C14 C8 C7 120.1(14) . . ?
C14 C8 H8 119.9 . . ?
C10 C15 C11 129.5(13) . . ?
C10 C15 C021_A:1 122.9(12) . . ?
C021_A:1 C15 C11 105.7(11) . . ?
O005_A:1 Zn01_A:1 N008_A:1 114.5 . . ?
O005_A:1 Zn01_A:1 N00C_A:1 112.0 . . ?
O005_A:1 Zn01_A:1 N00D_A:1 117.3 . 15_556 ?
N008_A:1 Zn01_A:1 N00C_A:1 100.6 . . ?
N00D_A:1 Zn01_A:1 N008_A:1 105.5 15_556 . ?
N00D_A:1 Zn01_A:1 N00C_A:1 105.2 15_556 . ?
C00F_A:1 O004_A:1 C00K_A:1 109.3 . . ?
C012_A:1 O005_A:1 Zn01_A:1 122.7 . . ?
C00E_A:1 O006_A:1 H006_A:1 109.5 . . ?
C00Z_A:1 O007_A:1 C018_A:1 114.2 . . ?
C00G_A:1 N008_A:1 Zn01_A:1 127.9 . . ?
C014_A:1 N008_A:1 Zn01_A:1 126.8 . . ?
C014_A:1 N008_A:1 C00G_A:1 105.1 . . ?
C01K_A:1 O009_A:1 C01O_A:1 106.4 . . ?
C011_A:1 N00C_A:1 Zn01_A:1 125.7 . . ?
C011_A:1 N00C_A:1 C01M_A:1 102.7 . . ?
C01M_A:1 N00C_A:1 Zn01_A:1 130.7 . . ?
C017_A:1 N00D_A:1 Zn01_A:1 131.9 . 15 ?
C017_A:1 N00D_A:1 C01P_A:1 105.7 . . ?
C01P_A:1 N00D_A:1 Zn01_A:1 121.8 . 15 ?
C021_A:1 O00N_A:1 H00N_A:1 109.5 . . ?
C00G_A:1 N00A_A:1 C019_A:1 108.6 . . ?
C00G_A:1 N00A_A:1 C01J_A:1 125.9 . . ?
C019_A:1 N00A_A:1 C01J_A:1 125.1 . . ?
O004_A:1 C00F_A:1 H00F_A:1 125.5 . . ?
O004_A:1 C00F_A:1 C00G_A:1 108.9 . . ?
C00G_A:1 C00F_A:1 H00F_A:1 125.5 . . ?
C00E_A:1 C00I_A:1 C00O_A:1 120.1 . . ?
C00E_A:1 C00I_A:1 C00Y_A:1 119.1 . . ?
C00Y_A:1 C00I_A:1 C00O_A:1 120.7 . . ?
C00Z_A:1 C00J_A:1 C00O_A:1 116.6 . . ?
C013_A:1 C00J_A:1 C00O_A:1 124.6 . . ?
C013_A:1 C00J_A:1 C00Z_A:1 118.6 . . ?
C00I_A:1 C00O_A:1 H00A_A:1 109.3 . . ?
C00I_A:1 C00O_A:1 H00B_A:1 109.3 . . ?
C00J_A:1 C00O_A:1 C00I_A:1 111.6 . . ?
C00J_A:1 C00O_A:1 H00A_A:1 109.3 . . ?
C00J_A:1 C00O_A:1 H00B_A:1 109.3 . . ?
H00A_A:1 C00O_A:1 H00B_A:1 108.0 . . ?
C00H_A:1 C00Q_A:1 H00Q_A:1 117.8 . . ?
C00U_A:1 C00Q_A:1 H00Q_A:1 117.8 . . ?
C00U_A:1 C00Q_A:1 C00H_A:1 124.4 . . ?
H1_A:1 C00R_A:1 H2_A:1 107.7 . . ?
C00H_A:1 C00R_A:1 H1_A:1 108.9 . . ?
C00H_A:1 C00R_A:1 H2_A:1 108.9 . . ?
C00P_A:1 C00R_A:1 H1_A:1 108.9 . . ?
C00P_A:1 C00R_A:1 H2_A:1 108.9 . . ?
C00P_A:1 C00R_A:1 C00H_A:1 113.6 . . ?
H3_A:1 C00T_A:1 H4_A:1 108.0 . . ?
C00S_A:1 C00T_A:1 H3_A:1 109.5 . . ?
C00S_A:1 C00T_A:1 H4_A:1 109.5 . . ?
C00V_A:1 C00T_A:1 H3_A:1 109.5 . . ?
C00V_A:1 C00T_A:1 H4_A:1 109.5 . . ?
C00V_A:1 C00T_A:1 C00S_A:1 110.9 . . ?
O006_A:1 C00E_A:1 C00P_A:1 112.0 . . ?
C00I_A:1 C00E_A:1 O006_A:1 125.3 . . ?
C00I_A:1 C00E_A:1 C00P_A:1 122.6 . . ?
N008_A:1 C00G_A:1 C00F_A:1 123.1 . . ?
N00A_A:1 C00G_A:1 N008_A:1 110.5 . . ?
N00A_A:1 C00G_A:1 C00F_A:1 126.3 . . ?
C00Q_A:1 C00H_A:1 C00R_A:1 123.3 . . ?
C00K_A:1 C00H_A:1 C00Q_A:1 113.1 . . ?
C00K_A:1 C00H_A:1 C00R_A:1 123.6 . . ?
C00H_A:1 C00K_A:1 O004_A:1 116.7 . . ?
C00S_A:1 C00K_A:1 O004_A:1 119.4 . . ?
C00S_A:1 C00K_A:1 C00H_A:1 123.9 . . ?
C00E_A:1 C00P_A:1 C00R_A:1 123.9 . . ?
C016_A:1 C00P_A:1 C00R_A:1 120.4 . . ?
C016_A:1 C00P_A:1 C00E_A:1 115.6 . . ?
C00K_A:1 C00S_A:1 C00T_A:1 121.3 . . ?
C010_A:1 C00S_A:1 C00T_A:1 120.6 . . ?
C010_A:1 C00S_A:1 C00K_A:1 118.1 . . ?
C00Q_A:1 C00U_A:1 H00U_A:1 120.4 . . ?
C00Q_A:1 C00U_A:1 C010_A:1 119.2 . . ?
C010_A:1 C00U_A:1 H00U_A:1 120.4 . . ?
C00T_A:1 C00V_A:1 C01V_A:1 119.9 . . ?
C012_A:1 C00V_A:1 C00T_A:1 121.5 . . ?
C012_A:1 C00V_A:1 C01V_A:1 118.6 . . ?
C6 N00X_A:1 C01Y_A:1 126.4(4) . . ?
C017_A:1 N00X_A:1 C6 125.3(4) . . ?
C017_A:1 N00X_A:1 C01Y_A:1 107.7 . . ?
C00I_A:1 C00Y_A:1 H00Y_A:1 120.3 . . ?
C01C_A:1 C00Y_A:1 C00I_A:1 119.4 . . ?
C01C_A:1 C00Y_A:1 H00Y_A:1 120.3 . . ?
O007_A:1 C00Z_A:1 C00J_A:1 119.2 . . ?
O007_A:1 C00Z_A:1 C01I_A:1 120.7 . . ?
C00J_A:1 C00Z_A:1 C01I_A:1 119.9 . . ?
C00S_A:1 C010_A:1 C00U_A:1 121.0 . . ?
C00S_A:1 C010_A:1 H010_A:1 119.5 . . ?
C00U_A:1 C010_A:1 H010_A:1 119.5 . . ?
N00C_A:1 C011_A:1 C01O_A:1 119.9 . . ?
N01N_A:1 C011_A:1 N00C_A:1 119.6 . . ?
N01N_A:1 C011_A:1 C01O_A:1 120.5 . . ?
O005_A:1 C012_A:1 C00V_A:1 122.6 . . ?
O005_A:1 C012_A:1 C01A_A:1 115.1 . . ?
C00V_A:1 C012_A:1 C01A_A:1 122.1 . . ?
C5 C013_A:1 H013_A:1 120.2 . . ?
C00J_A:1 C013_A:1 C5 119.6(5) . . ?
C00J_A:1 C013_A:1 H013_A:1 120.2 . . ?
N008_A:1 C014_A:1 H014_A:1 124.9 . . ?
N008_A:1 C014_A:1 C019_A:1 110.2 . . ?
C019_A:1 C014_A:1 H014_A:1 124.9 . . ?
C00P_A:1 C016_A:1 H016_A:1 120.0 . . ?
C01C_A:1 C016_A:1 C00P_A:1 120.1 . . ?
C01C_A:1 C016_A:1 H016_A:1 120.0 . . ?
N00D_A:1 C017_A:1 N00X_A:1 111.4 . . ?
N00D_A:1 C017_A:1 C018_A:1 121.0 . . ?
N00X_A:1 C017_A:1 C018_A:1 127.1 . . ?
O007_A:1 C018_A:1 C017_A:1 109.1 . . ?
O007_A:1 C018_A:1 H01A_A:1 109.9 . . ?
O007_A:1 C018_A:1 H01B_A:1 109.9 . . ?
C017_A:1 C018_A:1 H01A_A:1 109.9 . . ?
C017_A:1 C018_A:1 H01B_A:1 109.9 . . ?
H01A_A:1 C018_A:1 H01B_A:1 108.3 . . ?
N00A_A:1 C019_A:1 C014_A:1 105.2 . . ?
N00A_A:1 C019_A:1 H019_A:1 127.4 . . ?
C014_A:1 C019_A:1 H019_A:1 127.4 . . ?
C01B_A:1 C01A_A:1 C012_A:1 122.5 . . ?
C01E_A:1 C01A_A:1 C012_A:1 112.0 . . ?
C01E_A:1 C01A_A:1 C01B_A:1 124.8 . . ?
C01A_A:1 C01B_A:1 H5_A:1 108.8 . . ?
C01A_A:1 C01B_A:1 H6_A:1 108.8 . . ?
C01A_A:1 C01B_A:1 C01G_A:1 114.0 . . ?
H5_A:1 C01B_A:1 H6_A:1 107.6 . . ?
C01G_A:1 C01B_A:1 H5_A:1 108.8 . . ?
C01G_A:1 C01B_A:1 H6_A:1 108.8 . . ?
C00Y_A:1 C01C_A:1 C016_A:1 122.8 . . ?
C00Y_A:1 C01C_A:1 H01C_A:1 118.6 . . ?
C016_A:1 C01C_A:1 H01C_A:1 118.6 . . ?
C01A_A:1 C01E_A:1 H01E_A:1 118.2 . . ?
C01U_A:1 C01E_A:1 C01A_A:1 123.7 . . ?
C01U_A:1 C01E_A:1 H01E_A:1 118.2 . . ?
C01K_A:1 C01G_A:1 C01B_A:1 117.2 . . ?
C01K_A:1 C01G_A:1 C01Q_A:1 121.8 . . ?
C01Q_A:1 C01G_A:1 C01B_A:1 121.0 . . ?
C C01I_A:1 C11 121.5(6) . . ?
C C01I_A:1 C00Z_A:1 120.0(5) . . ?
C00Z_A:1 C01I_A:1 C11 118.3(4) . . ?
N00A_A:1 C01J_A:1 H7_A:1 109.5 . . ?
N00A_A:1 C01J_A:1 H8_A:1 109.5 . . ?
N00A_A:1 C01J_A:1 H9_A:1 109.5 . . ?
H7_A:1 C01J_A:1 H8_A:1 109.5 . . ?
H7_A:1 C01J_A:1 H9_A:1 109.5 . . ?
H8_A:1 C01J_A:1 H9_A:1 109.5 . . ?
O009_A:1 C01K_A:1 C01W_A:1 113.8 . . ?
C01G_A:1 C01K_A:1 O009_A:1 127.8 . . ?
C01G_A:1 C01K_A:1 C01W_A:1 118.2 . . ?
C2 C01M_A:1 N00C_A:1 107.9(5) . . ?
C2 C01M_A:1 H01M_A:1 126.0 . . ?
N00C_A:1 C01M_A:1 H01M_A:1 126.0 . . ?
C3 N01N_A:1 C2 120.8(7) . . ?
C011_A:1 N01N_A:1 C2 98.2(3) . . ?
C011_A:1 N01N_A:1 C3 139.5(6) . . ?
O009_A:1 C01O_A:1 C011_A:1 104.7 . . ?
O009_A:1 C01O_A:1 H10_A:1 110.8 . . ?
O009_A:1 C01O_A:1 H11_A:1 110.8 . . ?
C011_A:1 C01O_A:1 H10_A:1 110.8 . . ?
C011_A:1 C01O_A:1 H11_A:1 110.8 . . ?
H10_A:1 C01O_A:1 H11_A:1 108.9 . . ?
N00D_A:1 C01P_A:1 H01P_A:1 126.0 . . ?
C01Y_A:1 C01P_A:1 N00D_A:1 108.1 . . ?
C01Y_A:1 C01P_A:1 H01P_A:1 126.0 . . ?
C01G_A:1 C01Q_A:1 H01Q_A:1 119.5 . . ?
C01Z_A:1 C01Q_A:1 C01G_A:1 121.0 . . ?
C01Z_A:1 C01Q_A:1 H01Q_A:1 119.5 . . ?
C01W_A:1 C01T_A:1 H01T_A:1 116.9 . . ?
C01Z_A:1 C01T_A:1 H01T_A:1 116.9 . . ?
C01Z_A:1 C01T_A:1 C01W_A:1 126.3 . . ?
C01E_A:1 C01U_A:1 H01U_A:1 117.6 . . ?
C01E_A:1 C01U_A:1 C01V_A:1 124.7 . . ?
C01V_A:1 C01U_A:1 H01U_A:1 117.6 . . ?
C00V_A:1 C01V_A:1 H01V_A:1 121.0 . . ?
C01U_A:1 C01V_A:1 C00V_A:1 117.9 . . ?
C01U_A:1 C01V_A:1 H01V_A:1 121.0 . . ?
C01K_A:1 C01W_A:1 C1 113.2(3) . . ?
C01T_A:1 C01W_A:1 C1 134.4(3) . . ?
C01T_A:1 C01W_A:1 C01K_A:1 112.4 . . ?
N00X_A:1 C01Y_A:1 H01Y_A:1 126.6 . . ?
C01P_A:1 C01Y_A:1 N00X_A:1 106.9 . . ?
C01P_A:1 C01Y_A:1 H01Y_A:1 126.6 . . ?
C01Q_A:1 C01Z_A:1 H01Z_A:1 120.3 . . ?
C01T_A:1 C01Z_A:1 C01Q_A:1 119.4 . . ?
C01T_A:1 C01Z_A:1 H01Z_A:1 120.3 . . ?
C12 C021_A:1 C4 121.8(7) . . ?
C12 C021_A:1 C15 117.2(7) . . ?
O00N_A:1 C021_A:1 C4 111.4(7) . . ?
O00N_A:1 C021_A:1 C12 114.4(4) . . ?
O00N_A:1 C021_A:1 C15 128.2(6) . . ?
O00B_A:1 Cl00_A:1 O00L_A:1 109.3 . . ?
O00B_A:1 Cl00_A:1 O00M_A:1 107.8 . . ?
O00B_A:1 Cl00_A:1 O00W_A:1 107.9 . . ?
O00L_A:1 Cl00_A:1 O00W_A:1 108.0 . . ?
O00M_A:1 Cl00_A:1 O00L_A:1 113.9 . . ?
O00M_A:1 Cl00_A:1 O00W_A:1 109.7 . . ?
H12_A:1 C01L_A:1 H13_A:1 109.5 . . ?
H12_A:1 C01L_A:1 H14_A:1 109.5 . . ?
H13_A:1 C01L_A:1 H14_A:1 109.5 . . ?
C01R_A:1 C01L_A:1 H12_A:1 109.5 . . ?
C01R_A:1 C01L_A:1 H13_A:1 109.5 . . ?
C01R_A:1 C01L_A:1 H14_A:1 109.5 . . ?
N7 C01R_A:1 C01L_A:1 174.5(6) . . ?

loop_
_geom_bond_atom_site_label_1
_geom_bond_atom_site_label_2
_geom_bond_distance
_geom_bond_site_symmetry_2
_geom_bond_publ_flag
C H 0.9500 . ?
C C5 1.369(13) . ?
C C01I_A:1 1.293(11) . ?
C5 H5 0.9500 . ?
C5 C013_A:1 1.415(8) . ?
C6 H6A 0.9800 . ?
C6 H6B 0.9800 . ?
C6 H6C 0.9800 . ?
C6 N00X_A:1 1.401(7) . ?
N7 C01R_A:1 1.106(9) . ?
C1 H1A 0.9900 . ?
C1 H1B 0.9900 . ?
C1 C12 1.516(11) . ?
C1 C01W_A:1 1.592(11) . ?
C4 H4 1.0000 . ?
C4 C11 1.570(17) . ?
C4 C7 1.43(2) . ?
C4 C021_A:1 1.447(18) . ?
C12 H12 1.0000 . ?
C12 C16 1.542(18) . ?
C12 C14 1.501(19) . ?
C12 C021_A:1 1.420(8) . ?
C11 H11C 0.9900 . ?
C11 H11D 0.9900 . ?
C11 H11A 0.9900 . ?
C11 H11B 0.9900 . ?
C11 C15 1.660(17) . ?
C11 C01I_A:1 1.518(10) . ?
C16 H16 0.9500 . ?
C16 C13 1.38(2) . ?
C2 H2 0.9500 . ?
C2 C01M_A:1 1.324(9) . ?
C2 N01N_A:1 1.493(12) . ?
C3 H3A 0.9800 . ?
C3 H3B 0.9800 . ?
C3 H3C 0.9800 . ?
C3 N01N_A:1 1.387(12) . ?
C13 H13 0.9500 . ?
C13 C10 1.341(18) . ?
C10 H10 0.9500 . ?
C10 C15 1.31(2) . ?
C7 H7 0.9500 . ?
C7 C8 1.395(17) . ?
C14 H14 0.9500 . ?
C14 C8 1.290(19) . ?
C8 H8 0.9500 . ?
C15 C021_A:1 1.533(17) . ?
Zn01_A:1 O005_A:1 1.8892 . ?
Zn01_A:1 N008_A:1 2.0067 . ?
Zn01_A:1 N00C_A:1 2.0235 . ?
Zn01_A:1 N00D_A:1 1.9616 15_556 ?
O004_A:1 C00F_A:1 1.3781 . ?
O004_A:1 C00K_A:1 1.4252 . ?
O005_A:1 C012_A:1 1.3491 . ?
O006_A:1 H006_A:1 0.8400 . ?
O006_A:1 C00E_A:1 1.3651 . ?
O007_A:1 C00Z_A:1 1.3480 . ?
O007_A:1 C018_A:1 1.4150 . ?
N008_A:1 C00G_A:1 1.3601 . ?
N008_A:1 C014_A:1 1.3502 . ?
O009_A:1 C01K_A:1 1.3691 . ?
O009_A:1 C01O_A:1 1.4977 . ?
N00C_A:1 C011_A:1 1.3718 . ?
N00C_A:1 C01M_A:1 1.3798 . ?
N00D_A:1 C017_A:1 1.3532 . ?
N00D_A:1 C01P_A:1 1.4739 . ?
O00N_A:1 H00N_A:1 0.8400 . ?
O00N_A:1 C021_A:1 1.3358 . ?
N00A_A:1 C00G_A:1 1.3160 . ?
N00A_A:1 C019_A:1 1.3679 . ?
N00A_A:1 C01J_A:1 1.4853 . ?
C00F_A:1 H00F_A:1 0.9500 . ?
C00F_A:1 C00G_A:1 1.4945 . ?
C00I_A:1 C00O_A:1 1.5472 . ?
C00I_A:1 C00E_A:1 1.3444 . ?
C00I_A:1 C00Y_A:1 1.4072 . ?
C00J_A:1 C00O_A:1 1.4900 . ?
C00J_A:1 C00Z_A:1 1.3894 . ?
C00J_A:1 C013_A:1 1.3615 . ?
C00O_A:1 H00A_A:1 0.9900 . ?
C00O_A:1 H00B_A:1 0.9900 . ?
C00Q_A:1 H00Q_A:1 0.9500 . ?
C00Q_A:1 C00H_A:1 1.4244 . ?
C00Q_A:1 C00U_A:1 1.3327 . ?
C00R_A:1 H1_A:1 0.9900 . ?
C00R_A:1 H2_A:1 0.9900 . ?
C00R_A:1 C00H_A:1 1.5090 . ?
C00R_A:1 C00P_A:1 1.4782 . ?
C00T_A:1 H3_A:1 0.9900 . ?
C00T_A:1 H4_A:1 0.9900 . ?
C00T_A:1 C00S_A:1 1.5182 . ?
C00T_A:1 C00V_A:1 1.4762 . ?
C00E_A:1 C00P_A:1 1.4242 . ?
C00H_A:1 C00K_A:1 1.4161 . ?
C00K_A:1 C00S_A:1 1.3930 . ?
C00P_A:1 C016_A:1 1.4110 . ?
C00S_A:1 C010_A:1 1.3613 . ?
C00U_A:1 H00U_A:1 0.9500 . ?
C00U_A:1 C010_A:1 1.4095 . ?
C00V_A:1 C012_A:1 1.3519 . ?
C00V_A:1 C01V_A:1 1.4825 . ?
N00X_A:1 C017_A:1 1.3796 . ?
N00X_A:1 C01Y_A:1 1.4312 . ?
C00Y_A:1 H00Y_A:1 0.9500 . ?
C00Y_A:1 C01C_A:1 1.3308 . ?
C00Z_A:1 C01I_A:1 1.4296 . ?
C010_A:1 H010_A:1 0.9500 . ?
C011_A:1 N01N_A:1 1.2680 . ?
C011_A:1 C01O_A:1 1.5868 . ?
C012_A:1 C01A_A:1 1.4677 . ?
C013_A:1 H013_A:1 0.9500 . ?
C014_A:1 H014_A:1 0.9500 . ?
C014_A:1 C019_A:1 1.3707 . ?
C016_A:1 H016_A:1 0.9500 . ?
C016_A:1 C01C_A:1 1.3658 . ?
C017_A:1 C018_A:1 1.4729 . ?
C018_A:1 H01A_A:1 0.9900 . ?
C018_A:1 H01B_A:1 0.9900 . ?
C019_A:1 H019_A:1 0.9500 . ?
C01A_A:1 C01B_A:1 1.4572 . ?
C01A_A:1 C01E_A:1 1.4540 . ?
C01B_A:1 H5_A:1 0.9900 . ?
C01B_A:1 H6_A:1 0.9900 . ?
C01B_A:1 C01G_A:1 1.5026 . ?
C01C_A:1 H01C_A:1 0.9500 . ?
C01E_A:1 H01E_A:1 0.9500 . ?
C01E_A:1 C01U_A:1 1.2947 . ?
C01G_A:1 C01K_A:1 1.2698 . ?
C01G_A:1 C01Q_A:1 1.4105 . ?
C01J_A:1 H7_A:1 0.9800 . ?
C01J_A:1 H8_A:1 0.9800 . ?
C01J_A:1 H9_A:1 0.9800 . ?
C01K_A:1 C01W_A:1 1.5284 . ?
C01M_A:1 H01M_A:1 0.9500 . ?
C01O_A:1 H10_A:1 0.9900 . ?
C01O_A:1 H11_A:1 0.9900 . ?
C01P_A:1 H01P_A:1 0.9500 . ?
C01P_A:1 C01Y_A:1 1.3817 . ?
C01Q_A:1 H01Q_A:1 0.9500 . ?
C01Q_A:1 C01Z_A:1 1.3322 . ?
C01T_A:1 H01T_A:1 0.9500 . ?
C01T_A:1 C01W_A:1 1.4161 . ?
C01T_A:1 C01Z_A:1 1.2415 . ?
C01U_A:1 H01U_A:1 0.9500 . ?
C01U_A:1 C01V_A:1 1.2994 . ?
C01V_A:1 H01V_A:1 0.9500 . ?
C01Y_A:1 H01Y_A:1 0.9500 . ?
C01Z_A:1 H01Z_A:1 0.9500 . ?
Cl00_A:1 O00B_A:1 1.4076 . ?
Cl00_A:1 O00L_A:1 1.4246 . ?
Cl00_A:1 O00M_A:1 1.4180 . ?
Cl00_A:1 O00W_A:1 1.4529 . ?
C01L_A:1 H12_A:1 0.9800 . ?
C01L_A:1 H13_A:1 0.9800 . ?
C01L_A:1 H14_A:1 0.9800 . ?
C01L_A:1 C01R_A:1 1.4546 . ?

loop_
_geom_torsion_atom_site_label_1
_geom_torsion_atom_site_label_2
_geom_torsion_atom_site_label_3
_geom_torsion_atom_site_label_4
_geom_torsion
_geom_torsion_site_symmetry_1
_geom_torsion_site_symmetry_2
_geom_torsion_site_symmetry_3
_geom_torsion_site_symmetry_4
_geom_torsion_publ_flag
C C5 C013_A:1 C00J_A:1 -0.6(8) . . . . ?
C5 C C01I_A:1 C11 179.7(7) . . . . ?
C5 C C01I_A:1 C00Z_A:1 -4.8(10) . . . . ?
C6 N00X_A:1 C017_A:1 N00D_A:1 176.0(7) . . . . ?
C6 N00X_A:1 C017_A:1 C018_A:1 -12.9(7) . . . . ?
C6 N00X_A:1 C01Y_A:1 C01P_A:1 -177.1(6) . . . . ?
C1 C12 C16 C13 173.5(14) . . . . ?
C1 C12 C14 C8 -170.6(15) . . . . ?
C1 C12 C021_A:1 C4 143.5(13) . . . . ?
C1 C12 C021_A:1 C15 -169.9(12) . . . . ?
C1 C12 C021_A:1 O00N_A:1 4.7(11) . . . . ?
C4 C11 C01I_A:1 C -58.7(14) . . . . ?
C4 C11 C01I_A:1 C00Z_A:1 125.7(11) . . . . ?
C4 C7 C8 C14 -2(3) . . . . ?
C12 C1 C01W_A:1 C01K_A:1 -163.3(5) . . . . ?
C12 C1 C01W_A:1 C01T_A:1 18.3(9) . . . . ?
C12 C16 C13 C10 -11(3) . . . . ?
C12 C14 C8 C7 30(3) . . . . ?
C11 C4 C7 C8 -163.2(15) . . . . ?
C11 C4 C021_A:1 C12 161.7(10) . . . . ?
C11 C4 C021_A:1 O00N_A:1 -58.4(16) . . . . ?
C11 C15 C021_A:1 C12 -162.5(8) . . . . ?
C11 C15 C021_A:1 O00N_A:1 23.7(15) . . . . ?
C16 C12 C021_A:1 C15 -9.0(14) . . . . ?
C16 C12 C021_A:1 O00N_A:1 165.6(8) . . . . ?
C16 C13 C10 C15 3(3) . . . . ?
C13 C10 C15 C11 162.4(16) . . . . ?
C13 C10 C15 C021_A:1 0(3) . . . . ?
C10 C15 C021_A:1 C12 3(2) . . . . ?
C10 C15 C021_A:1 O00N_A:1 -170.7(13) . . . . ?
C7 C4 C11 C01I_A:1 134.3(14) . . . . ?
C7 C4 C021_A:1 C12 20(2) . . . . ?
C7 C4 C021_A:1 O00N_A:1 160.0(14) . . . . ?
C14 C12 C021_A:1 C4 3.6(15) . . . . ?
C14 C12 C021_A:1 O00N_A:1 -135.2(8) . . . . ?
C15 C11 C01I_A:1 C -27.6(10) . . . . ?
C15 C11 C01I_A:1 C00Z_A:1 156.8(7) . . . . ?
Zn01_A:1 O005_A:1 C012_A:1 C00V_A:1 80.6 . . . . ?
Zn01_A:1 O005_A:1 C012_A:1 C01A_A:1 -103.2 . . . . ?
Zn01_A:1 N008_A:1 C00G_A:1 N00A_A:1 -173.0 . . . . ?
Zn01_A:1 N008_A:1 C00G_A:1 C00F_A:1 3.9 . . . . ?
Zn01_A:1 N008_A:1 C014_A:1 C019_A:1 176.9 . . . . ?
Zn01_A:1 N00C_A:1 C011_A:1 N01N_A:1 161.5 . . . . ?
Zn01_A:1 N00C_A:1 C011_A:1 C01O_A:1 -19.2 . . . . ?
Zn01_A:1 N00C_A:1 C01M_A:1 C2 -165.7(3) . . . . ?
Zn01_A:1 N00D_A:1 C017_A:1 N00X_A:1 -173.01(6) 15 . . . ?
Zn01_A:1 N00D_A:1 C017_A:1 C018_A:1 15.30(6) 15 . . . ?
Zn01_A:1 N00D_A:1 C01P_A:1 C01Y_A:1 170.6 15 . . . ?
O004_A:1 C00F_A:1 C00G_A:1 N008_A:1 101.8 . . . . ?
O004_A:1 C00F_A:1 C00G_A:1 N00A_A:1 -81.7 . . . . ?
O004_A:1 C00K_A:1 C00S_A:1 C00T_A:1 5.2 . . . . ?
O004_A:1 C00K_A:1 C00S_A:1 C010_A:1 -176.1 . . . . ?
O005_A:1 C012_A:1 C01A_A:1 C01B_A:1 3.9 . . . . ?
O005_A:1 C012_A:1 C01A_A:1 C01E_A:1 174.8 . . . . ?
O006_A:1 C00E_A:1 C00P_A:1 C00R_A:1 1.0 . . . . ?
O006_A:1 C00E_A:1 C00P_A:1 C016_A:1 177.9 . . . . ?
O007_A:1 C00Z_A:1 C01I_A:1 C -178.9(5) . . . . ?
O007_A:1 C00Z_A:1 C01I_A:1 C11 -3.2(4) . . . . ?
N008_A:1 Zn01_A:1 O005_A:1 C012_A:1 -130.8 . . . . ?
N008_A:1 C014_A:1 C019_A:1 N00A_A:1 -4.8 . . . . ?
O009_A:1 C01K_A:1 C01W_A:1 C1 2.7(3) . . . . ?
O009_A:1 C01K_A:1 C01W_A:1 C01T_A:1 -178.5 . . . . ?
N00C_A:1 Zn01_A:1 O005_A:1 C012_A:1 115.5 . . . . ?
N00C_A:1 C011_A:1 N01N_A:1 C2 8.6(3) . . . . ?
N00C_A:1 C011_A:1 N01N_A:1 C3 173.4(7) . . . . ?
N00C_A:1 C011_A:1 C01O_A:1 O009_A:1 -107.3 . . . . ?
N00D_A:1 Zn01_A:1 O005_A:1 C012_A:1 -6.3 15_556 . . . ?
N00D_A:1 C017_A:1 C018_A:1 O007_A:1 -135.8 . . . . ?
N00D_A:1 C01P_A:1 C01Y_A:1 N00X_A:1 4.6 . . . . ?
C00F_A:1 O004_A:1 C00K_A:1 C00H_A:1 -90.4 . . . . ?
C00F_A:1 O004_A:1 C00K_A:1 C00S_A:1 91.3 . . . . ?
C00I_A:1 C00E_A:1 C00P_A:1 C00R_A:1 -174.6 . . . . ?
C00I_A:1 C00E_A:1 C00P_A:1 C016_A:1 2.2 . . . . ?
C00I_A:1 C00Y_A:1 C01C_A:1 C016_A:1 4.2 . . . . ?
C00J_A:1 C00Z_A:1 C01I_A:1 C 6.1(5) . . . . ?
C00J_A:1 C00Z_A:1 C01I_A:1 C11 -178.2(4) . . . . ?
C00O_A:1 C00I_A:1 C00E_A:1 O006_A:1 -2.1 . . . . ?
C00O_A:1 C00I_A:1 C00E_A:1 C00P_A:1 172.9 . . . . ?
C00O_A:1 C00I_A:1 C00Y_A:1 C01C_A:1 -176.0 . . . . ?
C00O_A:1 C00J_A:1 C00Z_A:1 O007_A:1 3.3 . . . . ?
C00O_A:1 C00J_A:1 C00Z_A:1 C01I_A:1 178.3 . . . . ?
C00O_A:1 C00J_A:1 C013_A:1 C5 178.8(3) . . . . ?
C00Q_A:1 C00H_A:1 C00K_A:1 O004_A:1 174.7 . . . . ?
C00Q_A:1 C00H_A:1 C00K_A:1 C00S_A:1 -7.0 . . . . ?
C00Q_A:1 C00U_A:1 C010_A:1 C00S_A:1 1.7 . . . . ?
C00R_A:1 C00H_A:1 C00K_A:1 O004_A:1 -6.2 . . . . ?
C00R_A:1 C00H_A:1 C00K_A:1 C00S_A:1 172.1 . . . . ?
C00R_A:1 C00P_A:1 C016_A:1 C01C_A:1 -179.6 . . . . ?
C00T_A:1 C00S_A:1 C010_A:1 C00U_A:1 176.1 . . . . ?
C00T_A:1 C00V_A:1 C012_A:1 O005_A:1 3.2 . . . . ?
C00T_A:1 C00V_A:1 C012_A:1 C01A_A:1 -172.7 . . . . ?
C00T_A:1 C00V_A:1 C01V_A:1 C01U_A:1 174.6 . . . . ?
C00E_A:1 C00I_A:1 C00O_A:1 C00J_A:1 82.3 . . . . ?
C00E_A:1 C00I_A:1 C00Y_A:1 C01C_A:1 1.6 . . . . ?
C00E_A:1 C00P_A:1 C016_A:1 C01C_A:1 3.4 . . . . ?
C00G_A:1 N008_A:1 C014_A:1 C019_A:1 1.9 . . . . ?
C00G_A:1 N00A_A:1 C019_A:1 C014_A:1 5.9 . . . . ?
C00H_A:1 C00Q_A:1 C00U_A:1 C010_A:1 -3.6 . . . . ?
C00H_A:1 C00R_A:1 C00P_A:1 C00E_A:1 -84.4 . . . . ?
C00H_A:1 C00R_A:1 C00P_A:1 C016_A:1 98.9 . . . . ?
C00H_A:1 C00K_A:1 C00S_A:1 C00T_A:1 -173.1 . . . . ?
C00H_A:1 C00K_A:1 C00S_A:1 C010_A:1 5.7 . . . . ?
C00K_A:1 O004_A:1 C00F_A:1 C00G_A:1 -165.5 . . . . ?
C00K_A:1 C00S_A:1 C010_A:1 C00U_A:1 -2.7 . . . . ?
C00P_A:1 C00R_A:1 C00H_A:1 C00Q_A:1 -37.4 . . . . ?
C00P_A:1 C00R_A:1 C00H_A:1 C00K_A:1 143.6 . . . . ?
C00P_A:1 C016_A:1 C01C_A:1 C00Y_A:1 -6.7 . . . . ?
C00S_A:1 C00T_A:1 C00V_A:1 C012_A:1 84.1 . . . . ?
C00S_A:1 C00T_A:1 C00V_A:1 C01V_A:1 -97.6 . . . . ?
C00U_A:1 C00Q_A:1 C00H_A:1 C00R_A:1 -173.1 . . . . ?
C00U_A:1 C00Q_A:1 C00H_A:1 C00K_A:1 6.0 . . . . ?
C00V_A:1 C00T_A:1 C00S_A:1 C00K_A:1 -136.6 . . . . ?
C00V_A:1 C00T_A:1 C00S_A:1 C010_A:1 44.7 . . . . ?
C00V_A:1 C012_A:1 C01A_A:1 C01B_A:1 -180.0 . . . . ?
C00V_A:1 C012_A:1 C01A_A:1 C01E_A:1 -9.0 . . . . ?
N00X_A:1 C017_A:1 C018_A:1 O007_A:1 53.9 . . . . ?
C00Y_A:1 C00I_A:1 C00O_A:1 C00J_A:1 -100.1 . . . . ?
C00Y_A:1 C00I_A:1 C00E_A:1 O006_A:1 -179.8 . . . . ?
C00Y_A:1 C00I_A:1 C00E_A:1 C00P_A:1 -4.8 . . . . ?
C00Z_A:1 O007_A:1 C018_A:1 C017_A:1 170.5 . . . . ?
C00Z_A:1 C00J_A:1 C00O_A:1 C00I_A:1 -161.3 . . . . ?
C00Z_A:1 C00J_A:1 C013_A:1 C5 2.0(3) . . . . ?
C011_A:1 N00C_A:1 C01M_A:1 C2 3.5(3) . . . . ?
C012_A:1 C00V_A:1 C01V_A:1 C01U_A:1 -7.1 . . . . ?
C012_A:1 C01A_A:1 C01B_A:1 C01G_A:1 -83.7 . . . . ?
C012_A:1 C01A_A:1 C01E_A:1 C01U_A:1 8.0 . . . . ?
C013_A:1 C00J_A:1 C00O_A:1 C00I_A:1 21.9 . . . . ?
C013_A:1 C00J_A:1 C00Z_A:1 O007_A:1 -179.7 . . . . ?
C013_A:1 C00J_A:1 C00Z_A:1 C01I_A:1 -4.6 . . . . ?
C014_A:1 N008_A:1 C00G_A:1 N00A_A:1 1.9 . . . . ?
C014_A:1 N008_A:1 C00G_A:1 C00F_A:1 178.8 . . . . ?
C017_A:1 N00D_A:1 C01P_A:1 C01Y_A:1 -2.1 . . . . ?
C017_A:1 N00X_A:1 C01Y_A:1 C01P_A:1 -5.4 . . . . ?
C018_A:1 O007_A:1 C00Z_A:1 C00J_A:1 -97.0 . . . . ?
C018_A:1 O007_A:1 C00Z_A:1 C01I_A:1 87.9 . . . . ?
C019_A:1 N00A_A:1 C00G_A:1 N008_A:1 -5.0 . . . . ?
C019_A:1 N00A_A:1 C00G_A:1 C00F_A:1 178.2 . . . . ?
C01A_A:1 C01B_A:1 C01G_A:1 C01K_A:1 141.2 . . . . ?
C01A_A:1 C01B_A:1 C01G_A:1 C01Q_A:1 -42.2 . . . . ?
C01A_A:1 C01E_A:1 C01U_A:1 C01V_A:1 -7.4 . . . . ?
C01B_A:1 C01A_A:1 C01E_A:1 C01U_A:1 178.7 . . . . ?
C01B_A:1 C01G_A:1 C01K_A:1 O009_A:1 -4.5 . . . . ?
C01B_A:1 C01G_A:1 C01K_A:1 C01W_A:1 170.2 . . . . ?
C01B_A:1 C01G_A:1 C01Q_A:1 C01Z_A:1 -177.7 . . . . ?
C01E_A:1 C01A_A:1 C01B_A:1 C01G_A:1 106.6 . . . . ?
C01E_A:1 C01U_A:1 C01V_A:1 C00V_A:1 6.3 . . . . ?
C01G_A:1 C01K_A:1 C01W_A:1 C1 -172.8(3) . . . . ?
C01G_A:1 C01K_A:1 C01W_A:1 C01T_A:1 6.0 . . . . ?
C01G_A:1 C01Q_A:1 C01Z_A:1 C01T_A:1 9.7 . . . . ?
C01I_A:1 C C5 C013_A:1 2.1(12) . . . . ?
C01I_A:1 C11 C15 C10 113.3(19) . . . . ?
C01I_A:1 C11 C15 C021_A:1 -82.4(11) . . . . ?
C01J_A:1 N00A_A:1 C00G_A:1 N008_A:1 -177.5 . . . . ?
C01J_A:1 N00A_A:1 C00G_A:1 C00F_A:1 5.7 . . . . ?
C01J_A:1 N00A_A:1 C019_A:1 C014_A:1 178.5 . . . . ?
C01K_A:1 O009_A:1 C01O_A:1 C011_A:1 156.4 . . . . ?
C01K_A:1 C01G_A:1 C01Q_A:1 C01Z_A:1 -1.3 . . . . ?
C01M_A:1 C2 N01N_A:1 C3 -174.2(6) . . . . ?
C01M_A:1 C2 N01N_A:1 C011_A:1 -5.6(5) . . . . ?
C01M_A:1 N00C_A:1 C011_A:1 N01N_A:1 -8.4 . . . . ?
C01M_A:1 N00C_A:1 C011_A:1 C01O_A:1 170.9 . . . . ?
N01N_A:1 C2 C01M_A:1 N00C_A:1 1.2(5) . . . . ?
N01N_A:1 C011_A:1 C01O_A:1 O009_A:1 71.9 . . . . ?
C01O_A:1 O009_A:1 C01K_A:1 C01G_A:1 -87.0 . . . . ?
C01O_A:1 O009_A:1 C01K_A:1 C01W_A:1 98.1 . . . . ?
C01O_A:1 C011_A:1 N01N_A:1 C2 -170.7(3) . . . . ?
C01O_A:1 C011_A:1 N01N_A:1 C3 -5.8(7) . . . . ?
C01P_A:1 N00D_A:1 C017_A:1 N00X_A:1 -1.4 . . . . ?
C01P_A:1 N00D_A:1 C017_A:1 C018_A:1 -173.1 . . . . ?
C01Q_A:1 C01G_A:1 C01K_A:1 O009_A:1 178.9 . . . . ?
C01Q_A:1 C01G_A:1 C01K_A:1 C01W_A:1 -6.3 . . . . ?
C01V_A:1 C00V_A:1 C012_A:1 O005_A:1 -175.2 . . . . ?
C01V_A:1 C00V_A:1 C012_A:1 C01A_A:1 9.0 . . . . ?
C01W_A:1 C1 C12 C16 -79.5(13) . . . . ?
C01W_A:1 C1 C12 C14 -143.9(10) . . . . ?
C01W_A:1 C1 C12 C021_A:1 79.0(11) . . . . ?
C01W_A:1 C01T_A:1 C01Z_A:1 C01Q_A:1 -10.0 . . . . ?
C01Y_A:1 N00X_A:1 C017_A:1 N00D_A:1 4.2 . . . . ?
C01Y_A:1 N00X_A:1 C017_A:1 C018_A:1 175.3 . . . . ?
C01Z_A:1 C01T_A:1 C01W_A:1 C1 -179.3(4) . . . . ?
C01Z_A:1 C01T_A:1 C01W_A:1 C01K_A:1 2.3 . . . . ?
C021_A:1 C4 C11 C01I_A:1 -8(2) . . . . ?
C021_A:1 C4 C7 C8 -22(3) . . . . ?
C021_A:1 C12 C16 C13 14(2) . . . . ?
C021_A:1 C12 C14 C8 -30(2) . . . . ?

loop_
_smtbx_masks_void_nr
_smtbx_masks_void_average_x
_smtbx_masks_void_average_y
_smtbx_masks_void_average_z
_smtbx_masks_void_volume
_smtbx_masks_void_count_electrons
_smtbx_masks_void_content
1 -0.471 0.000 -0.527 2499.4 716.3 ?
2 0.000 0.250 0.750 581.4 107.7 ?
3 -0.282 0.500 -0.189 2499.4 716.3 ?
4 0.000 0.750 0.250 581.4 106.9 ?
5 0.500 0.250 0.250 581.4 106.9 ?
6 0.500 0.750 0.750 581.4 107.7 ?
